data_4305305
loop_
_publ_author_name
'Tomoyuki Akutagawa'
'Daisuke Sato'
'Hiroyuki Koshinaka'
'Masaaki Aonuma'
'Shin-ichiro Noro'
'Sadamu Takeda'
'Takayoshi Nakamura'

_publ_contact_author_email takuta@es.hokudai.ac.jp
_publ_contact_author_fax +81-11-706-4972
_publ_contact_author_name 'Tomoyuki Akutagawa'
_publ_contact_author_phone +81-11-706-2884
_publ_section_title
;
Solid-State Molecular Rotators of Anilinium and Adamantylammonium in
[Ni(dmit)2]- Salts with Diverse Magnetic Properties
;
_journal_name_full 'Inorganic Chemistry'
_journal_page_first 5951
_journal_page_last 5962
_journal_paper_doi 10.1021/ic800271m
_journal_volume 47
_journal_year 2008
_chemical_formula_moiety 'C32 H35 N Ni O6 S10 '
_chemical_formula_sum 'C32 H35 N Ni O6 S10'
_chemical_formula_weight 908.93
_space_group_IT_number 15
_symmetry_cell_setting monoclinic
_symmetry_Int_Tables_number 15
_symmetry_space_group_name_Hall '-C 2yc'
_symmetry_space_group_name_H-M 'C 1 2/c 1'
_cell_angle_alpha 90.0000
_cell_angle_beta 101.702(5)
_cell_angle_gamma 90.0000
_cell_formula_units_Z 4
_cell_length_a 22.846(5)
_cell_length_b 8.0691(20)
_cell_length_c 21.662(4)
_cell_measurement_reflns_used 9350
_cell_measurement_temperature 273.1
_cell_measurement_theta_max 27.5
_cell_measurement_theta_min 3.1
_cell_volume 3910.3(15)
_computing_cell_refinement PROCESS-AUTO
_computing_data_collection PROCESS-AUTO
_computing_data_reduction CrystalStructure
_computing_publication_material 'CrystalStructure 3.8'
_computing_structure_refinement CRYSTALS
_computing_structure_solution SIR2002
_diffrn_detector_area_resol_mean 10.00
_diffrn_measured_fraction_theta_full 0.990
_diffrn_measured_fraction_theta_max 0.990
_diffrn_measurement_device_type 'Rigaku RAXIS-RAPID'
_diffrn_measurement_method \w
_diffrn_radiation_type 'Mo K\a'
_diffrn_radiation_wavelength 0.71075
_diffrn_reflns_av_R_equivalents 0.068
_diffrn_reflns_limit_h_max 22
_diffrn_reflns_limit_h_min -29
_diffrn_reflns_limit_k_max 10
_diffrn_reflns_limit_k_min -10
_diffrn_reflns_limit_l_max 28
_diffrn_reflns_limit_l_min -25
_diffrn_reflns_number 18381
_diffrn_reflns_theta_full 27.48
_diffrn_reflns_theta_max 27.48
_exptl_absorpt_coefficient_mu 1.073
_exptl_absorpt_correction_T_max 0.725
_exptl_absorpt_correction_T_min 0.367
_exptl_absorpt_correction_type multi-scan
_exptl_absorpt_process_details
;
    Higashi, T. (1995). Program for Absorption Correction.
    Rigaku Corporation, Tokyo, Japan.
;
_exptl_crystal_colour black
_exptl_crystal_density_diffrn 1.544
_exptl_crystal_density_method 'not measured'
_exptl_crystal_description block
_exptl_crystal_F_000 1880.00
_exptl_crystal_size_max 0.60
_exptl_crystal_size_mid 0.50
_exptl_crystal_size_min 0.30
_refine_diff_density_max 2.50
_refine_diff_density_min -1.56
_refine_ls_extinction_method none
_refine_ls_goodness_of_fit_ref 1.062
_refine_ls_hydrogen_treatment refall
_refine_ls_number_parameters 268
_refine_ls_number_reflns 2518
_refine_ls_R_factor_gt 0.1401
_refine_ls_shift/su_max 0.0000
_refine_ls_structure_factor_coef Fsqd
_refine_ls_weighting_details
;
    Chebychev polynomial with 3 parameters (Carruthers & Watkin, 1979)
    6111.2600    8569.2700    2796.8400
;
_refine_ls_weighting_scheme calc
_refine_ls_wR_factor_ref 0.1321
_reflns_number_gt 2185
_reflns_number_total 4446
_reflns_threshold_expression F^2^>2.0\s(F^2^)
_cod_data_source_file ic800271m-file004_1.cif
_cod_data_source_block '_salt_1'
_cod_original_formula_sum 'C32 H35 N Ni O6 S10 '
_cod_database_code 4305305

loop_
_symmetry_equiv_pos_site_id
_symmetry_equiv_pos_as_xyz
1 +X,+Y,+Z
2 -X,+Y,1/2-Z
3 -X,-Y,-Z
4 +X,-Y,1/2+Z
5 1/2+X,1/2+Y,+Z
6 1/2-X,1/2+Y,1/2-Z
7 1/2-X,1/2-Y,-Z
8 1/2+X,1/2-Y,1/2+Z

loop_
_atom_site_label
_atom_site_type_symbol
_atom_site_fract_x
_atom_site_fract_y
_atom_site_fract_z
_atom_site_U_iso_or_equiv
_atom_site_adp_type
_atom_site_occupancy
_atom_site_symmetry_multiplicity
_atom_site_calc_flag
_atom_site_refinement_flags
_atom_site_disorder_assembly
_atom_site_disorder_group
Ni(1) Ni 0.0000 0.0000 0.0000 0.0427(3) Uani 1.00 2 d S . .
S(1) S 0.08199(7) 0.1187(2) 0.04701(8) 0.0527(5) Uani 1.00 1 d . . .
S(3) S 0.20846(7) 0.0841(2) 0.02584(8) 0.0557(5) Uani 1.00 1 d . . .
S(4) S 0.30039(8) -0.0412(3) -0.04101(10) 0.0677(6) Uani 1.00 1 d . . .
S(5) S 0.04256(7) -0.1271(2) -0.06683(9) 0.0540(5) Uani 1.00 1 d . . .
S(6) S 0.17213(8) -0.1356(2) -0.08023(9) 0.0541(5) Uani 1.00 1 d . . .
C(1) C 0.1322(2) 0.0359(8) 0.0081(2) 0.0437(17) Uani 1.00 1 d . . .
C(2) C 0.2310(3) -0.0345(8) -0.0312(3) 0.0503(19) Uani 1.00 1 d . . .
C(3) C 0.1151(2) -0.0703(8) -0.0418(2) 0.0435(16) Uani 1.00 1 d . . .
O(1) O 0.38093(19) 0.1631(6) 0.1916(2) 0.0494(13) Uani 1.00 1 d . . .
O(2) O 0.4742(2) 0.1550(6) 0.1252(2) 0.0509(13) Uani 1.00 1 d . . .
O(3) O 0.40564(19) 0.1685(6) 0.3118(2) 0.0490(13) Uani 1.00 1 d . . .
C(8) C 0.3708(3) 0.1601(10) 0.1238(3) 0.057(2) Uani 1.00 1 d . . .
C(9) C 0.4203(3) 0.0704(9) 0.1043(3) 0.056(2) Uani 1.00 1 d . . .
C(10) C 0.4234(3) 0.1759(10) 0.3788(3) 0.057(2) Uani 1.00 1 d . . .
C(11) C 0.4786(3) 0.0754(11) 0.3986(3) 0.063(2) Uani 1.00 1 d . . .
C(12) C 0.3510(3) 0.2371(8) 0.2851(3) 0.0493(19) Uani 1.00 1 d . . .
C(13) C 0.3376(2) 0.2343(8) 0.2189(3) 0.0449(18) Uani 1.00 1 d . . .
C(14) C 0.2841(3) 0.2987(10) 0.1879(3) 0.061(2) Uani 1.00 1 d . . .
C(15) C 0.2445(4) 0.3636(13) 0.2198(5) 0.083(3) Uani 1.00 1 d . . .
C(16) C 0.2560(4) 0.3653(12) 0.2838(5) 0.086(3) Uani 1.00 1 d . . .
C(17) C 0.3110(3) 0.3073(10) 0.3174(4) 0.063(2) Uani 1.00 1 d . . .
H(3) H 0.2732 0.3020 0.1404 0.045 Uiso 1.00 1 c R . .
H(4) H 0.2097 0.4012 0.1957 0.125 Uiso 1.00 1 c R . .
H(5) H 0.2256 0.3955 0.3009 0.044 Uiso 1.00 1 c R . .
H(6) H 0.3265 0.3198 0.3638 0.061 Uiso 1.00 1 c R . .
H(8) H 0.3695 0.2705 0.1083 0.067 Uiso 1.00 1 c R . .
H(9) H 0.3338 0.1067 0.1077 0.067 Uiso 1.00 1 c R . .
H(10) H 0.4233 -0.0374 0.1223 0.066 Uiso 1.00 1 c R . .
H(11) H 0.4128 0.0616 0.0596 0.065 Uiso 1.00 1 c R . .
H(12) H 0.3925 0.1349 0.3982 0.070 Uiso 1.00 1 c R . .
H(13) H 0.4320 0.2875 0.3913 0.070 Uiso 1.00 1 c R . .
H(14) H 0.4716 -0.0319 0.3805 0.076 Uiso 1.00 1 c R . .
H(15) H 0.4894 0.0659 0.4432 0.075 Uiso 1.00 1 c R . .
N(1) N 0.500000(10) 0.3093(8) 0.250000(10) 0.048(2) Uani 1.00 2 d S . .
C(4) C 0.5000 0.4924(11) 0.2500 0.047(2) Uani 1.00 2 d S . .
C(5) C 0.4492(4) 0.5727(9) 0.2524(4) 0.063(2) Uani 1.00 1 d . . .
C(6) C 0.4499(5) 0.7505(11) 0.2536(5) 0.081(3) Uani 1.00 1 d . . .
C(7) C 0.5000 0.8308(14) 0.2500 0.075(4) Uani 1.00 2 d S . .
H(1) H 0.4099 0.4926 0.2429 0.051 Uiso 1.00 1 c R . .
H(2) H 0.4264 0.8220 0.2522 0.067 Uiso 1.00 1 c R . .
H(7) H 0.5000 1.0194 0.2500 0.024 Uiso 1.00 2 c R . .
H(16) H 0.4906 0.2700 0.2078 0.057 Uiso 1.00 1 c R . .
H(17) H 0.5384 0.2700 0.2699 0.057 Uiso 1.00 1 c R . .
H(18) H 0.4710 0.2700 0.2723 0.057 Uiso 1.00 1 c R . .

loop_
_atom_site_aniso_label
_atom_site_aniso_U_11
_atom_site_aniso_U_22
_atom_site_aniso_U_33
_atom_site_aniso_U_12
_atom_site_aniso_U_13
_atom_site_aniso_U_23
Ni(1) 0.0369(5) 0.0413(6) 0.0505(6) -0.0061(5) 0.0100(4) -0.0082(5)
S(1) 0.0409(8) 0.0644(11) 0.0534(9) -0.0084(8) 0.0109(6) -0.0139(8)
S(3) 0.0375(8) 0.0774(13) 0.0517(9) -0.0074(8) 0.0076(7) -0.0123(8)
S(4) 0.0391(9) 0.0990(17) 0.0660(11) 0.0080(9) 0.0133(8) -0.0043(11)
S(5) 0.0424(9) 0.0550(10) 0.0655(11) -0.0097(7) 0.0127(7) -0.0217(8)
S(6) 0.0477(9) 0.0559(11) 0.0608(10) -0.0008(8) 0.0161(7) -0.0111(8)
C(1) 0.043(3) 0.046(4) 0.042(3) -0.006(2) 0.009(2) -0.006(2)
C(2) 0.049(3) 0.051(4) 0.050(3) -0.002(3) 0.006(2) 0.002(3)
C(3) 0.041(3) 0.045(3) 0.042(3) -0.004(2) 0.004(2) -0.004(2)
O(1) 0.045(2) 0.056(3) 0.044(2) 0.010(2) 0.0029(19) -0.000(2)
O(2) 0.052(2) 0.054(2) 0.044(2) -0.001(2) 0.0024(19) -0.009(2)
O(3) 0.045(2) 0.059(3) 0.042(2) 0.011(2) 0.0076(18) 0.003(2)
C(8) 0.058(4) 0.066(4) 0.042(3) -0.004(3) -0.001(3) 0.001(3)
C(9) 0.055(4) 0.060(4) 0.049(3) -0.000(3) -0.003(3) -0.007(3)
C(10) 0.052(4) 0.073(5) 0.051(4) -0.005(3) 0.019(3) 0.005(3)
C(11) 0.058(4) 0.083(5) 0.048(4) 0.008(4) 0.013(3) 0.020(3)
C(12) 0.057(4) 0.037(3) 0.054(4) 0.001(2) 0.012(3) 0.003(2)
C(13) 0.043(3) 0.041(3) 0.050(3) 0.004(2) 0.009(2) 0.006(2)
C(14) 0.064(4) 0.062(5) 0.053(4) 0.014(3) 0.005(3) 0.002(3)
C(15) 0.074(6) 0.090(7) 0.083(6) 0.035(5) 0.015(4) 0.025(5)
C(16) 0.083(6) 0.076(6) 0.113(8) 0.046(5) 0.049(5) 0.029(5)
C(17) 0.069(5) 0.060(4) 0.061(4) 0.019(4) 0.017(3) 0.007(3)
N(1) 0.055(4) 0.033(4) 0.054(4) 0.0000 0.004(3) 0.0000
C(4) 0.073(6) 0.032(4) 0.035(4) 0.0000 0.007(4) 0.0000
C(5) 0.073(5) 0.040(3) 0.076(5) 0.005(3) 0.013(4) -0.004(3)
C(6) 0.092(7) 0.039(4) 0.110(7) 0.015(4) 0.018(5) -0.005(4)
C(7) 0.085(9) 0.037(6) 0.097(9) 0.0000 0.004(7) 0.0000

loop_
_atom_type_symbol
_atom_type_description
_atom_type_scat_dispersion_real
_atom_type_scat_dispersion_imag
_atom_type_scat_source
C C 0.003 0.002
;
International Tables for Crystallography
(1992, Vol. C, Tables 4.2.6.8 and 6.1.1.4)
;
H H 0.000 0.000
;
International Tables for Crystallography
(1992, Vol. C, Table 6.1.1.4)
;
O O 0.011 0.006
;
International Tables for Crystallography
(1992, Vol. C, Tables 4.2.6.8 and 6.1.1.4)
;
N N 0.006 0.003
;
International Tables for Crystallography
(1992, Vol. C, Tables 4.2.6.8 and 6.1.1.4)
;
S S 0.125 0.123
;
International Tables for Crystallography
(1992, Vol. C, Tables 4.2.6.8 and 6.1.1.4)
;
Ni Ni 0.339 1.112
;
International Tables for Crystallography
(1992, Vol. C, Tables 4.2.6.8 and 6.1.1.4)
;

loop_
_geom_angle_atom_site_label_1
_geom_angle_atom_site_label_2
_geom_angle_atom_site_label_3
_geom_angle
_geom_angle_publ_flag
_geom_angle_site_symmetry_1
_geom_angle_site_symmetry_2
_geom_angle_site_symmetry_3
S(1) Ni(1) S(1) 0(440) yes . . 3_555
S(1) Ni(1) S(5) 93.51(6) yes . . .
S(1) Ni(1) S(5) 86.49(6) yes . . 3_555
S(1) Ni(1) S(5) 86.49(6) yes 3_555 . .
S(1) Ni(1) S(5) 93.51(6) yes 3_555 . 3_555
S(5) Ni(1) S(5) 0(440) yes . . 3_555
Ni(1) S(1) C(1) 101.6(2) yes . . .
C(1) S(3) C(2) 98.5(3) yes . . .
Ni(1) S(5) C(3) 101.6(2) yes . . .
C(2) S(6) C(3) 97.2(3) yes . . .
S(1) C(1) S(3) 123.2(3) yes . . .
S(1) C(1) C(3) 121.7(4) yes . . .
S(3) C(1) C(3) 115.1(5) yes . . .
S(3) C(2) S(4) 123.3(3) yes . . .
S(3) C(2) S(6) 113.1(4) yes . . .
S(4) C(2) S(6) 123.5(4) yes . . .
S(5) C(3) S(6) 122.4(3) yes . . .
S(5) C(3) C(1) 121.5(5) yes . . .
S(6) C(3) C(1) 116.0(4) yes . . .
C(8) O(1) C(13) 117.7(4) yes . . .
C(9) O(2) C(11) 109.9(5) yes . . 2_655
C(10) O(3) C(12) 117.0(5) yes . . .
O(1) C(8) C(9) 109.1(5) yes . . .
O(2) C(9) C(8) 110.0(6) yes . . .
O(3) C(10) C(11) 108.6(6) yes . . .
O(2) C(11) C(10) 107.9(6) yes 2_655 . .
O(3) C(12) C(13) 114.3(6) yes . . .
O(3) C(12) C(17) 126.1(6) yes . . .
C(13) C(12) C(17) 119.6(6) yes . . .
O(1) C(13) C(12) 114.7(5) yes . . .
O(1) C(13) C(14) 126.4(6) yes . . .
C(12) C(13) C(14) 118.8(6) yes . . .
C(13) C(14) C(15) 121.2(7) yes . . .
C(14) C(15) C(16) 121.1(9) yes . . .
C(15) C(16) C(17) 119.6(10) yes . . .
C(12) C(17) C(16) 119.4(8) yes . . .
N(1) C(4) C(5) 118.9(4) yes . . .
N(1) C(4) C(5) 118.9(4) yes . . 2_655
C(5) C(4) C(5) 122.1(8) yes . . 2_655
C(4) C(5) C(6) 118.6(8) yes . . .
C(5) C(6) C(7) 119.4(10) yes . . .
C(6) C(7) C(6) 121.7(10) yes . . 2_655
O(1) C(8) H(8) 109.4 no . . .
O(1) C(8) H(9) 109.3 no . . .
C(9) C(8) H(8) 109.3 no . . .
C(9) C(8) H(9) 110.4 no . . .
H(8) C(8) H(9) 109.5 no . . .
O(2) C(9) H(10) 109.1 no . . .
O(2) C(9) H(11) 109.3 no . . .
C(8) C(9) H(10) 109.1 no . . .
C(8) C(9) H(11) 109.8 no . . .
H(10) C(9) H(11) 109.5 no . . .
O(3) C(10) H(12) 110.6 no . . .
O(3) C(10) H(13) 109.3 no . . .
C(11) C(10) H(12) 110.2 no . . .
C(11) C(10) H(13) 108.6 no . . .
H(12) C(10) H(13) 109.5 no . . .
O(2) C(11) H(14) 109.5 no 2_655 . .
O(2) C(11) H(15) 110.0 no 2_655 . .
C(10) C(11) H(14) 108.4 no . . .
C(10) C(11) H(15) 111.5 no . . .
H(14) C(11) H(15) 109.5 no . . .
C(13) C(14) H(3) 121(3) no . . .
C(15) C(14) H(3) 117(3) no . . .
C(14) C(15) H(4) 116(8) no . . .
C(16) C(15) H(4) 123(8) no . . .
C(15) C(16) H(5) 115(3) no . . .
C(17) C(16) H(5) 125(3) no . . .
C(12) C(17) H(6) 114(4) no . . .
C(16) C(17) H(6) 126(4) no . . .
C(4) N(1) H(16) 109.5 no . . .
C(4) N(1) H(16) 109.5 no . . 2_655
C(4) N(1) H(17) 109.5 no . . .
C(4) N(1) H(17) 109.5 no . . 2_655
C(4) N(1) H(18) 109.5 no . . .
C(4) N(1) H(18) 109.5 no . . 2_655
H(16) N(1) H(16) 141.1 no . . 2_655
H(16) N(1) H(17) 109.5 no . . .
H(16) N(1) H(17) 56.3 no . . 2_655
H(16) N(1) H(18) 109.5 no . . .
H(16) N(1) H(18) 56.3 no . . 2_655
H(16) N(1) H(17) 56.3 no 2_655 . .
H(16) N(1) H(17) 109.5 no 2_655 . 2_655
H(16) N(1) H(18) 56.3 no 2_655 . .
H(16) N(1) H(18) 109.5 no 2_655 . 2_655
H(17) N(1) H(17) 141.1 no . . 2_655
H(17) N(1) H(18) 109.5 no . . .
H(17) N(1) H(18) 56.3 no . . 2_655
H(17) N(1) H(18) 56.3 no 2_655 . .
H(17) N(1) H(18) 109.5 no 2_655 . 2_655
H(18) N(1) H(18) 141.1 no . . 2_655
C(4) C(5) H(1) 113(3) no . . .
C(6) C(5) H(1) 127(3) no . . .
C(5) C(6) H(2) 137(6) no . . .
C(7) C(6) H(2) 103(6) no . . .

loop_
_geom_bond_atom_site_label_1
_geom_bond_atom_site_label_2
_geom_bond_distance
_geom_bond_publ_flag
_geom_bond_site_symmetry_1
_geom_bond_site_symmetry_2
Ni(1) S(1) 2.1653(16) yes . .
Ni(1) S(1) 2.1653(16) yes . 3_555
Ni(1) S(5) 2.1598(19) yes . .
Ni(1) S(5) 2.1598(19) yes . 3_555
S(1) C(1) 1.693(7) yes . .
S(3) C(1) 1.750(6) yes . .
S(3) C(2) 1.722(7) yes . .
S(4) C(2) 1.642(7) yes . .
S(5) C(3) 1.699(6) yes . .
S(6) C(2) 1.739(6) yes . .
S(6) C(3) 1.763(7) yes . .
C(1) C(3) 1.373(8) yes . .
O(1) C(8) 1.441(7) yes . .
O(1) C(13) 1.377(8) yes . .
O(2) C(9) 1.401(8) yes . .
O(2) C(11) 1.438(9) yes . 2_655
O(3) C(10) 1.427(7) yes . .
O(3) C(12) 1.380(7) yes . .
C(8) C(9) 1.474(10) yes . .
C(10) C(11) 1.488(10) yes . .
C(12) C(13) 1.404(9) yes . .
C(12) C(17) 1.380(11) yes . .
C(13) C(14) 1.372(9) yes . .
C(14) C(15) 1.350(14) yes . .
C(15) C(16) 1.357(16) yes . .
C(16) C(17) 1.400(12) yes . .
N(1) C(4) 1.478(11) yes . .
C(4) C(5) 1.339(10) yes . .
C(4) C(5) 1.339(10) yes . 2_655
C(5) C(6) 1.435(12) yes . .
C(6) C(7) 1.332(12) yes . .
C(8) H(8) 0.950 no . .
C(8) H(9) 0.950 no . .
C(9) H(10) 0.950 no . .
C(9) H(11) 0.950 no . .
C(10) H(12) 0.950 no . .
C(10) H(13) 0.950 no . .
C(11) H(14) 0.950 no . .
C(11) H(15) 0.950 no . .
C(14) H(3) 1.01(6) no . .
C(15) H(4) 0.91(10) no . .
C(16) H(5) 0.89(7) no . .
C(17) H(6) 1.00(7) no . .
N(1) H(16) 0.950 no . .
N(1) H(16) 0.950 no . 2_655
N(1) H(17) 0.950 no . .
N(1) H(17) 0.950 no . 2_655
N(1) H(18) 0.950 no . .
N(1) H(18) 0.950 no . 2_655
C(5) H(1) 1.09(6) no . .
C(6) H(2) 0.78(9) no . .

loop_
_geom_contact_atom_site_label_1
_geom_contact_atom_site_label_2
_geom_contact_distance
_geom_contact_publ_flag
_geom_contact_site_symmetry_1
_geom_contact_site_symmetry_2
S(3) S(3) 3.590(2) ? . 7_555
O(1) N(1) 2.999(5) ? . .
O(2) N(1) 2.926(5) ? . .
O(3) N(1) 2.983(5) ? . .
N(1) O(1) 2.999(5) ? . .
N(1) O(1) 2.999(5) ? . 2_655
N(1) O(2) 2.926(5) ? . .
N(1) O(2) 2.926(5) ? . 2_655
N(1) O(3) 2.983(5) ? . .
N(1) O(3) 2.983(5) ? . 2_655
Ni(1) H(13) 3.068 ? . 6_545
Ni(1) H(13) 3.068 ? . 8_454
S(1) H(6) 3.50(7) ? . 6_545
S(1) H(11) 3.481 ? . 7_555
S(1) H(13) 3.033 ? . 6_545
S(1) H(14) 3.564 ? . 6_555
S(3) H(3) 3.15(6) ? . .
S(3) H(6) 3.42(8) ? . 6_545
S(3) H(8) 3.301 ? . 7_555
S(3) H(9) 3.052 ? . .
S(4) H(3) 3.12(6) ? . 7_555
S(4) H(4) 3.50(11) ? . 7_555
S(4) H(6) 3.19(8) ? . 4_554
S(4) H(9) 3.374 ? . .
S(4) H(11) 3.125 ? . .
S(4) H(12) 2.804 ? . 4_554
S(5) H(10) 3.124 ? . 7_545
S(5) H(14) 3.279 ? . 8_444
S(6) H(3) 3.34(6) ? . 7_555
S(6) H(8) 3.118 ? . 7_555
S(6) H(10) 3.426 ? . 7_545
C(1) H(6) 3.25(7) ? . 6_545
C(1) H(8) 2.959 ? . 7_555
C(1) H(13) 3.495 ? . 6_545
C(2) H(3) 3.01(7) ? . 7_555
C(2) H(8) 3.323 ? . 7_555
C(3) H(8) 2.873 ? . 7_555
O(1) H(5) 3.28(6) ? . 6_545
O(1) H(1) 2.91(6) ? . .
O(1) H(2) 3.13(8) ? . 1_545
O(1) H(7) 2.99(2) ? . 1_545
O(1) H(16) 2.606 ? . .
O(1) H(16) 3.392 ? . 2_655
O(1) H(17) 2.052 ? . 2_655
O(1) H(18) 2.563 ? . .
O(1) H(18) 3.425 ? . 2_655
O(2) H(7) 2.86(2) ? . 1_545
O(2) H(16) 1.983 ? . .
O(2) H(17) 3.313 ? . .
O(2) H(17) 2.523 ? . 2_655
O(2) H(18) 3.333 ? . .
O(2) H(18) 2.497 ? . 2_655
O(3) H(4) 3.38(12) ? . 6_545
O(3) H(1) 3.02(6) ? . .
O(3) H(2) 3.15(9) ? . 1_545
O(3) H(7) 3.01(2) ? . 1_545
O(3) H(16) 3.360 ? . .
O(3) H(16) 2.622 ? . 2_655
O(3) H(17) 3.436 ? . .
O(3) H(17) 2.521 ? . 2_655
O(3) H(18) 2.037 ? . .
C(8) H(16) 3.094 ? . .
C(8) H(17) 2.907 ? . 2_655
C(9) H(7) 3.334(10) ? . 1_545
C(9) H(16) 2.957 ? . .
C(9) H(17) 3.141 ? . 2_655
C(10) H(16) 3.074 ? . 2_655
C(10) H(17) 3.586 ? . 2_655
C(10) H(18) 2.846 ? . .
C(11) H(15) 3.545 ? . 3_656
C(11) H(7) 3.382(11) ? . 1_545
C(11) H(16) 2.988 ? . 2_655
C(11) H(18) 3.129 ? . .
C(12) H(4) 3.11(12) ? . 6_545
C(12) H(5) 3.58(6) ? . 6_545
C(12) H(1) 2.72(7) ? . .
C(12) H(16) 3.599 ? . 2_655
C(12) H(17) 3.016 ? . 2_655
C(12) H(18) 2.822 ? . .
C(13) H(4) 3.55(12) ? . 6_545
C(13) H(5) 3.08(6) ? . 6_545
C(13) H(1) 2.64(6) ? . .
C(13) H(16) 3.564 ? . .
C(13) H(17) 2.808 ? . 2_655
C(13) H(18) 3.045 ? . .
C(14) H(5) 3.27(6) ? . 6_545
C(14) H(1) 3.28(6) ? . .
C(17) H(4) 3.31(12) ? . 6_545
C(17) H(1) 3.38(7) ? . .
H(3) S(3) 3.15(6) ? . .
H(3) S(4) 3.12(6) ? . 7_555
H(3) S(6) 3.34(6) ? . 7_555
H(3) C(2) 3.01(7) ? . 7_555
H(3) H(5) 3.52(9) ? . 6_545
H(4) S(4) 3.50(11) ? . 7_555
H(4) O(3) 3.38(12) ? . 6_555
H(4) C(12) 3.11(12) ? . 6_555
H(4) C(13) 3.55(12) ? . 6_555
H(4) C(17) 3.31(12) ? . 6_555
H(4) H(12) 3.349 ? . 6_555
H(4) H(2) 3.57(15) ? . 6_545
H(5) O(1) 3.28(6) ? . 6_555
H(5) C(12) 3.58(6) ? . 6_555
H(5) C(13) 3.08(6) ? . 6_555
H(5) C(14) 3.27(6) ? . 6_555
H(5) H(3) 3.52(9) ? . 6_555
H(5) H(9) 3.124 ? . 6_555
H(5) H(2) 3.48(10) ? . 6_545
H(6) S(1) 3.50(7) ? . 6_555
H(6) S(3) 3.42(8) ? . 6_555
H(6) S(4) 3.19(8) ? . 4_555
H(6) C(1) 3.25(7) ? . 6_555
H(8) S(3) 3.301 ? . 7_555
H(8) S(6) 3.118 ? . 7_555
H(8) C(1) 2.959 ? . 7_555
H(8) C(2) 3.323 ? . 7_555
H(8) C(3) 2.873 ? . 7_555
H(8) H(1) 3.387 ? . .
H(8) H(16) 3.144 ? . .
H(8) H(17) 3.022 ? . 2_655
H(9) S(3) 3.052 ? . .
H(9) S(4) 3.374 ? . .
H(9) H(5) 3.124 ? . 6_545
H(10) S(5) 3.124 ? . 7_545
H(10) S(6) 3.426 ? . 7_545
H(10) C(6) 3.268 ? . 1_545
H(10) C(7) 3.144 ? . 1_545
H(10) H(2) 3.022 ? . 1_545
H(10) H(7) 2.994 ? . 1_545
H(10) H(16) 3.285 ? . .
H(10) H(17) 3.397 ? . 2_655
H(11) S(1) 3.481 ? . 7_555
H(11) S(4) 3.125 ? . .
H(11) H(15) 3.504 ? . 4_554
H(12) S(4) 2.804 ? . 4_555
H(12) H(4) 3.349 ? . 6_545
H(13) Ni(1) 3.068 ? . 6_555
H(13) S(1) 3.033 ? . 6_555
H(13) C(1) 3.495 ? . 6_555
H(13) H(1) 3.560 ? . .
H(13) H(16) 3.049 ? . 2_655
H(13) H(18) 2.898 ? . .
H(14) S(1) 3.564 ? . 6_545
H(14) S(5) 3.279 ? . 8_545
H(14) C(6) 3.215 ? . 1_545
H(14) C(7) 3.222 ? . 1_545
H(14) H(2) 3.003 ? . 1_545
H(14) H(7) 3.054 ? . 1_545
H(14) H(16) 3.317 ? . 2_655
H(14) H(18) 3.379 ? . .
H(15) C(11) 3.545 ? . 3_656
H(15) H(11) 3.504 ? . 4_555
H(15) H(15) 2.635 ? . 3_656
N(1) H(7) 2.34(7) ? . 1_545
C(6) H(10) 3.268 ? . 1_565
C(6) H(14) 3.215 ? . 1_565
C(6) H(7) 2.46(6) ? . .
C(7) H(10) 3.144 ? . 1_565
C(7) H(10) 3.144 ? . 2_665
C(7) H(14) 3.222 ? . 1_565
C(7) H(14) 3.222 ? . 2_665
C(7) H(7) 1.52(7) ? . .
H(1) O(1) 2.91(6) ? . .
H(1) O(3) 3.02(6) ? . .
H(1) C(12) 2.72(7) ? . .
H(1) C(13) 2.64(6) ? . .
H(1) C(14) 3.28(6) ? . .
H(1) C(17) 3.38(7) ? . .
H(1) H(8) 3.387 ? . .
H(1) H(13) 3.560 ? . .
H(2) O(1) 3.13(8) ? . 1_565
H(2) O(3) 3.15(9) ? . 1_565
H(2) H(4) 3.57(15) ? . 6_555
H(2) H(5) 3.48(10) ? . 6_555
H(2) H(10) 3.022 ? . 1_565
H(2) H(14) 3.003 ? . 1_565
H(2) H(7) 2.32(10) ? . .
H(7) O(1) 2.99(2) ? . 1_565
H(7) O(1) 2.99(2) ? . 2_665
H(7) O(2) 2.86(2) ? . 1_565
H(7) O(2) 2.86(2) ? . 2_665
H(7) O(3) 3.01(2) ? . 1_565
H(7) O(3) 3.01(2) ? . 2_665
H(7) C(9) 3.334(10) ? . 1_565
H(7) C(9) 3.334(10) ? . 2_665
H(7) C(11) 3.382(11) ? . 1_565
H(7) C(11) 3.382(11) ? . 2_665
H(7) H(10) 2.994 ? . 1_565
H(7) H(10) 2.994 ? . 2_665
H(7) H(14) 3.054 ? . 1_565
H(7) H(14) 3.054 ? . 2_665
H(7) N(1) 2.34(7) ? . 1_565
H(7) C(6) 2.46(6) ? . .
H(7) C(6) 2.46(6) ? . 2_655
H(7) C(7) 1.52(7) ? . .
H(7) H(2) 2.32(10) ? . .
H(7) H(2) 2.32(10) ? . 2_655
H(7) H(16) 2.212 ? . 1_565
H(7) H(16) 2.212 ? . 2_665
H(7) H(17) 2.212 ? . 1_565
H(7) H(17) 2.212 ? . 2_665
H(7) H(18) 2.212 ? . 1_565
H(7) H(18) 2.212 ? . 2_665
H(16) O(1) 2.606 ? . .
H(16) O(1) 3.392 ? . 2_655
H(16) O(2) 1.983 ? . .
H(16) O(3) 3.360 ? . .
H(16) O(3) 2.622 ? . 2_655
H(16) C(8) 3.094 ? . .
H(16) C(9) 2.957 ? . .
H(16) C(10) 3.074 ? . 2_655
H(16) C(11) 2.988 ? . 2_655
H(16) C(12) 3.599 ? . 2_655
H(16) C(13) 3.564 ? . .
H(16) H(8) 3.144 ? . .
H(16) H(10) 3.285 ? . .
H(16) H(13) 3.049 ? . 2_655
H(16) H(14) 3.317 ? . 2_655
H(16) H(7) 2.212 ? . 1_545
H(17) O(1) 2.052 ? . 2_655
H(17) O(2) 3.313 ? . .
H(17) O(2) 2.523 ? . 2_655
H(17) O(3) 3.436 ? . .
H(17) O(3) 2.521 ? . 2_655
H(17) C(8) 2.907 ? . 2_655
H(17) C(9) 3.141 ? . 2_655
H(17) C(10) 3.586 ? . 2_655
H(17) C(12) 3.016 ? . 2_655
H(17) C(13) 2.808 ? . 2_655
H(17) H(8) 3.022 ? . 2_655
H(17) H(10) 3.397 ? . 2_655
H(17) H(7) 2.212 ? . 1_545
H(18) O(1) 2.563 ? . .
H(18) O(1) 3.425 ? . 2_655
H(18) O(2) 3.333 ? . .
H(18) O(2) 2.497 ? . 2_655
H(18) O(3) 2.037 ? . .
H(18) C(10) 2.846 ? . .
H(18) C(11) 3.129 ? . .
H(18) C(12) 2.822 ? . .
H(18) C(13) 3.045 ? . .
H(18) H(13) 2.898 ? . .
H(18) H(14) 3.379 ? . .
H(18) H(7) 2.212 ? . 1_545

loop_
_geom_torsion_atom_site_label_1
_geom_torsion_atom_site_label_2
_geom_torsion_atom_site_label_3
_geom_torsion_atom_site_label_4
_geom_torsion
_geom_torsion_publ_flag
_geom_torsion_site_symmetry_1
_geom_torsion_site_symmetry_2
_geom_torsion_site_symmetry_3
_geom_torsion_site_symmetry_4
S(1) Ni(1) S(5) C(3) 3.0(2) ? . . . .
S(5) Ni(1) S(1) C(1) -3.3(2) ? . . . .
S(1) Ni(1) S(5) C(3) 177.0(2) ? . . 3_555 3_555
S(5) Ni(1) S(1) C(1) 176.7(2) ? 3_555 . . .
S(1) Ni(1) S(5) C(3) -177.0(2) ? 3_555 . . .
S(5) Ni(1) S(1) C(1) -176.7(2) ? . . 3_555 3_555
S(1) Ni(1) S(5) C(3) -3.0(2) ? 3_555 . 3_555 3_555
S(5) Ni(1) S(1) C(1) 3.3(2) ? 3_555 . 3_555 3_555
Ni(1) S(1) C(1) S(3) -179.4(3) ? . . . .
Ni(1) S(1) C(1) C(3) 3.1(5) ? . . . .
C(1) S(3) C(2) S(4) 178.7(4) ? . . . .
C(1) S(3) C(2) S(6) 2.5(4) ? . . . .
C(2) S(3) C(1) S(1) -178.4(4) ? . . . .
C(2) S(3) C(1) C(3) -0.7(5) ? . . . .
Ni(1) S(5) C(3) S(6) -179.0(3) ? . . . .
Ni(1) S(5) C(3) C(1) -1.9(6) ? . . . .
C(2) S(6) C(3) S(5) 179.9(3) ? . . . .
C(2) S(6) C(3) C(1) 2.7(5) ? . . . .
C(3) S(6) C(2) S(3) -3.1(4) ? . . . .
C(3) S(6) C(2) S(4) -179.3(4) ? . . . .
S(1) C(1) C(3) S(5) -0.9(8) ? . . . .
S(1) C(1) C(3) S(6) 176.3(3) ? . . . .
S(3) C(1) C(3) S(5) -178.6(3) ? . . . .
S(3) C(1) C(3) S(6) -1.4(6) ? . . . .
C(8) O(1) C(13) C(12) -178.3(5) ? . . . .
C(8) O(1) C(13) C(14) 2.4(9) ? . . . .
C(13) O(1) C(8) C(9) -176.6(5) ? . . . .
C(9) O(2) C(11) C(10) 176.3(5) ? . . 2_655 2_655
C(11) O(2) C(9) C(8) -174.9(5) ? 2_655 . . .
C(10) O(3) C(12) C(13) 176.6(6) ? . . . .
C(10) O(3) C(12) C(17) -2.4(10) ? . . . .
C(12) O(3) C(10) C(11) 172.1(6) ? . . . .
O(1) C(8) C(9) O(2) -63.3(7) ? . . . .
O(3) C(10) C(11) O(2) 66.1(7) ? . . . 2_655
O(3) C(12) C(13) O(1) 0.3(6) ? . . . .
O(3) C(12) C(13) C(14) 179.6(6) ? . . . .
O(3) C(12) C(17) C(16) -177.1(7) ? . . . .
C(13) C(12) C(17) C(16) 3.9(11) ? . . . .
C(17) C(12) C(13) O(1) 179.3(6) ? . . . .
C(17) C(12) C(13) C(14) -1.4(10) ? . . . .
O(1) C(13) C(14) C(15) 179.0(7) ? . . . .
C(12) C(13) C(14) C(15) -0.2(9) ? . . . .
C(13) C(14) C(15) C(16) -0.9(15) ? . . . .
C(14) C(15) C(16) C(17) 3.5(15) ? . . . .
C(15) C(16) C(17) C(12) -5.0(14) ? . . . .
N(1) C(4) C(5) C(6) 178.8(6) ? . . . .
N(1) C(4) C(5) C(6) 178.8(6) ? . . 2_655 2_655
C(5) C(4) C(5) C(6) -1.2(10) ? . . 2_655 2_655
C(5) C(4) C(5) C(6) -1.2(10) ? 2_655 . . .
C(4) C(5) C(6) C(7) 2.4(13) ? . . . .
C(5) C(6) C(7) C(6) -1.2(12) ? . . . 2_655
